data_2242584
loop_
_publ_author_name
'Harrison, Daniel J.'
'Lough, Alan J.'
'Fekl, Ulrich'

_publ_section_title
;
 A new structural model for NiFe hydrogenases: an unsaturated analogue of
 a classic hydrogenase model leads to more enzyme-like Ni---Fe distance
 and interplanar fold
;
_journal_coeditor_code ZL2735
_journal_issue 9
_journal_name_full 'Acta Crystallographica Section E'
_journal_page_first 1222
_journal_page_last 1226
_journal_paper_doi 10.1107/S2056989018010939
_journal_volume 74
_journal_year 2018
_chemical_formula_iupac '[Fe Ni (C10 H15) (C11 H18 S4) (C O)] P F6'
_chemical_formula_moiety 'C22 H33 Fe Ni O S4 +, F6 P -'
_chemical_formula_sum 'C22 H33 F6 Fe Ni O P S4'
_chemical_formula_weight 701.25
_chemical_name_systematic
'(Carbonyl-1\k<i>C</i>)(1\h^5^-pentamethylcyclopentadienyl)(\m-2,3,9,10-tetramethyl-1,4,8,11-tetrathiaundeca-2,9-diene-1,11-diido-1\k^2^<i>S</i>,<i>S</i>''':2\k^4^<i>S</i>,<i>S</i>',<i>S</i>'',<i>S</i>''')ironnickel(<i>Fe</i>---<i>Ni</i>) hexafluorophosphate'
_space_group_crystal_system orthorhombic
_space_group_IT_number 60
_space_group_name_Hall '-P 2n 2ab'
_space_group_name_H-M_alt 'P b c n'
_symmetry_space_group_name_Hall '-P 2n 2ab'
_symmetry_space_group_name_H-M 'P b c n'
_atom_sites_solution_hydrogens geom
_audit_creation_method SHELXL-2016/6
_cell_angle_alpha 90
_cell_angle_beta 90
_cell_angle_gamma 90
_cell_formula_units_Z 8
_cell_length_a 15.4081(3)
_cell_length_b 18.3762(3)
_cell_length_c 19.2154(3)
_cell_measurement_reflns_used 38285
_cell_measurement_temperature 150(2)
_cell_measurement_theta_max 27.5
_cell_measurement_theta_min 2.6
_cell_volume 5440.69(16)
_computing_cell_refinement
;
DENZO-SMN (Otwinowski & Minor, 1997)
;
_computing_data_collection
;
COLLECT (Nonius, 1998)
;
_computing_data_reduction
;
DENZO-SMN (Otwinowski & Minor, 1997)
;
_computing_molecular_graphics
;
PLATON (Spek, 2009)
;
_computing_publication_material
;
SHELXTL (Sheldrick, 2008)
;
_computing_structure_refinement
;
SHELXL2016 (Sheldrick, 2015)
;
_computing_structure_solution
;
SHELXS97 (Sheldrick, 2008)
;
_diffrn_ambient_temperature 150(2)
_diffrn_detector_area_resol_mean 9
_diffrn_measured_fraction_theta_full 0.999
_diffrn_measured_fraction_theta_max 0.998
_diffrn_measurement_device_type 'Nonius KappaCCD'
_diffrn_measurement_method '\f scans and \w scans with \k offsets'
_diffrn_radiation_type MoK\a
_diffrn_radiation_wavelength 0.71073
_diffrn_reflns_av_R_equivalents 0.0785
_diffrn_reflns_limit_h_max 19
_diffrn_reflns_limit_h_min -19
_diffrn_reflns_limit_k_max 23
_diffrn_reflns_limit_k_min -23
_diffrn_reflns_limit_l_max 24
_diffrn_reflns_limit_l_min -24
_diffrn_reflns_number 38285
_diffrn_reflns_theta_full 25.242
_diffrn_reflns_theta_max 27.479
_diffrn_reflns_theta_min 2.644
_exptl_absorpt_coefficient_mu 1.649
_exptl_absorpt_correction_T_max 0.850
_exptl_absorpt_correction_T_min 0.759
_exptl_absorpt_correction_type multi-scan
_exptl_absorpt_process_details
;
(SORTAV; Blessing, 1995)
;
_exptl_crystal_colour green
_exptl_crystal_density_diffrn 1.712
_exptl_crystal_description block
_exptl_crystal_F_000 2880
_exptl_crystal_size_max 0.200
_exptl_crystal_size_mid 0.180
_exptl_crystal_size_min 0.120
_refine_diff_density_max 1.124
_refine_diff_density_min -0.726
_refine_ls_extinction_method none
_refine_ls_goodness_of_fit_ref 1.070
_refine_ls_hydrogen_treatment constr
_refine_ls_matrix_type full
_refine_ls_number_parameters 335
_refine_ls_number_reflns 6224
_refine_ls_number_restraints 0
_refine_ls_restrained_S_all 1.070
_refine_ls_R_factor_all 0.1025
_refine_ls_R_factor_gt 0.0520
_refine_ls_shift/su_max 0.002
_refine_ls_shift/su_mean 0.000
_refine_ls_structure_factor_coef Fsqd
_refine_ls_weighting_details 'w=1/[\s^2^(Fo^2^)+(0.0765P)^2^+2.0266P] where P=(Fo^2^+2Fc^2^)/3'
_refine_ls_weighting_scheme calc
_refine_ls_wR_factor_gt 0.1220
_refine_ls_wR_factor_ref 0.1480
_reflns_number_gt 3874
_reflns_number_total 6224
_reflns_threshold_expression 'I > 2\s(I)'
_cod_data_source_file zl2735sup1.cif
_cod_data_source_block I
_cod_database_code 2242584
_shelx_space_group_comment
;
The symmetry employed for this shelxl refinement is uniquely defined
by the following loop, which should always be used as a source of
symmetry information in preference to the above space-group names.
They are only intended as comments.
;
_shelx_estimated_absorpt_t_min 0.734
_shelx_estimated_absorpt_t_max 0.827

loop_
_space_group_symop_operation_xyz
'x, y, z'
'-x+1/2, -y+1/2, z+1/2'
'x+1/2, -y+1/2, -z'
'-x, y, -z+1/2'
'-x, -y, -z'
'x-1/2, y-1/2, -z-1/2'
'-x-1/2, y-1/2, z'
'x, -y, z-1/2'

loop_
_atom_site_type_symbol
_atom_site_label
_atom_site_fract_x
_atom_site_fract_y
_atom_site_fract_z
_atom_site_U_iso_or_equiv
_atom_site_adp_type
_atom_site_calc_flag
_atom_site_occupancy
Ni Ni1 0.74296(4) 0.67056(3) 0.52192(3) 0.02311(16) Uani d 1
Fe Fe1 0.56172(4) 0.71009(3) 0.49879(3) 0.02225(17) Uani d 1
S S1 0.68117(7) 0.70012(6) 0.42497(5) 0.0256(3) Uani d 1
S S2 0.79921(7) 0.57496(6) 0.47542(5) 0.0281(3) Uani d 1
S S3 0.79344(7) 0.64527(6) 0.62343(5) 0.0268(3) Uani d 1
S S4 0.67593(7) 0.76476(6) 0.56176(5) 0.0256(3) Uani d 1
O O1 0.5610(2) 0.55947(17) 0.54595(17) 0.0398(8) Uani d 1
C C1 0.4278(3) 0.7053(2) 0.5115(2) 0.0248(9) Uani d 1
C C2 0.4585(3) 0.7723(2) 0.5392(2) 0.0265(10) Uani d 1
C C3 0.4983(3) 0.8115(2) 0.4831(2) 0.0303(10) Uani d 1
C C4 0.4907(3) 0.7698(2) 0.4222(2) 0.0316(10) Uani d 1
C C5 0.4483(3) 0.7029(2) 0.4388(2) 0.0276(10) Uani d 1
C C6 0.3751(3) 0.6504(2) 0.5513(2) 0.0353(11) Uani d 1
H H6A 0.313257 0.661374 0.545916 0.053 Uiso calc 1
H H6B 0.390791 0.652574 0.600690 0.053 Uiso calc 1
H H6C 0.387078 0.601560 0.533256 0.053 Uiso calc 1
C C7 0.4426(3) 0.7979(3) 0.6122(2) 0.0357(11) Uani d 1
H H7A 0.380057 0.803763 0.619663 0.054 Uiso calc 1
H H7B 0.471790 0.844604 0.619491 0.054 Uiso calc 1
H H7C 0.465444 0.761895 0.645062 0.054 Uiso calc 1
C C8 0.5361(3) 0.8871(2) 0.4870(3) 0.0452(13) Uani d 1
H H8A 0.492333 0.922612 0.472476 0.068 Uiso calc 1
H H8B 0.586638 0.890341 0.456183 0.068 Uiso calc 1
H H8C 0.554009 0.897320 0.534968 0.068 Uiso calc 1
C C9 0.5187(4) 0.7927(3) 0.3503(2) 0.0456(13) Uani d 1
H H9A 0.475279 0.825676 0.330445 0.068 Uiso calc 1
H H9B 0.524302 0.749593 0.320604 0.068 Uiso calc 1
H H9C 0.574773 0.817703 0.353096 0.068 Uiso calc 1
C C10 0.4183(3) 0.6449(3) 0.3899(2) 0.0444(13) Uani d 1
H H10A 0.355519 0.649373 0.382812 0.067 Uiso calc 1
H H10B 0.431411 0.596988 0.409703 0.067 Uiso calc 1
H H10C 0.448205 0.650298 0.345239 0.067 Uiso calc 1
C C11 0.5660(3) 0.6194(3) 0.5293(2) 0.0278(10) Uani d 1
C C12 0.6913(3) 0.6181(2) 0.3746(2) 0.0286(10) Uani d 1
C C13 0.7413(3) 0.5637(2) 0.3961(2) 0.0304(10) Uani d 1
C C14 0.7606(3) 0.4963(2) 0.5252(2) 0.0278(10) Uani d 1
H H14A 0.696377 0.496663 0.526437 0.033 Uiso calc 1
H H14B 0.779375 0.450965 0.501772 0.033 Uiso calc 1
C C15 0.7957(3) 0.4971(2) 0.5998(2) 0.0358(11) Uani d 1
H H15A 0.786109 0.448644 0.620841 0.043 Uiso calc 1
H H15B 0.859172 0.505579 0.598102 0.043 Uiso calc 1
C C16 0.7548(3) 0.5546(2) 0.6466(2) 0.0328(11) Uani d 1
H H16A 0.769533 0.544153 0.695734 0.039 Uiso calc 1
H H16B 0.690822 0.552699 0.641829 0.039 Uiso calc 1
C C17 0.7331(3) 0.7017(2) 0.6814(2) 0.0292(10) Uani d 1
C C18 0.6833(3) 0.7532(2) 0.6539(2) 0.0267(10) Uani d 1
C C19 0.6439(3) 0.6191(3) 0.3059(2) 0.0397(12) Uani d 1
H H19A 0.673889 0.587331 0.272713 0.060 Uiso calc 1
H H19B 0.642695 0.668917 0.287647 0.060 Uiso calc 1
H H19C 0.584335 0.601759 0.312578 0.060 Uiso calc 1
C C20 0.7620(3) 0.4947(3) 0.3569(2) 0.0411(12) Uani d 1
H H20A 0.733297 0.495786 0.311395 0.062 Uiso calc 1
H H20B 0.741350 0.452654 0.383458 0.062 Uiso calc 1
H H20C 0.824947 0.490988 0.350310 0.062 Uiso calc 1
C C21 0.7475(3) 0.6871(3) 0.7574(2) 0.0378(12) Uani d 1
H H21A 0.737458 0.731855 0.783949 0.057 Uiso calc 1
H H21B 0.807296 0.670606 0.764737 0.057 Uiso calc 1
H H21C 0.707132 0.649328 0.773176 0.057 Uiso calc 1
C C22 0.6369(3) 0.8090(3) 0.6972(2) 0.0381(11) Uani d 1
H H22A 0.676793 0.828725 0.732196 0.057 Uiso calc 1
H H22B 0.587285 0.786252 0.720573 0.057 Uiso calc 1
H H22C 0.616285 0.848535 0.667210 0.057 Uiso calc 1
P P1 1.000000 0.50751(9) 0.750000 0.0338(4) Uani d 1
P P2 0.500000 0.56829(10) 0.750000 0.0361(4) Uani d 1
F F1 0.9262(3) 0.44789(18) 0.7508(2) 0.0895(14) Uani d 1
F F2 0.92696(19) 0.56827(15) 0.75048(16) 0.0518(8) Uani d 1
F F3 0.9995(2) 0.5074(2) 0.83285(14) 0.0700(10) Uani d 1
F F4 0.4168(2) 0.5668(2) 0.7027(2) 0.0808(11) Uani d 1
F F5 0.5402(3) 0.62895(18) 0.70149(18) 0.0727(10) Uani d 1
F F6 0.5418(2) 0.50624(17) 0.70251(16) 0.0670(10) Uani d 1

loop_
_atom_site_aniso_label
_atom_site_aniso_U_11
_atom_site_aniso_U_22
_atom_site_aniso_U_33
_atom_site_aniso_U_12
_atom_site_aniso_U_13
_atom_site_aniso_U_23
Ni1 0.0223(3) 0.0268(3) 0.0202(3) -0.0012(2) -0.0002(2) -0.0010(2)
Fe1 0.0216(4) 0.0250(3) 0.0201(3) 0.0001(3) 0.0002(2) 0.0023(2)
S1 0.0247(6) 0.0316(6) 0.0204(5) -0.0003(5) 0.0005(4) 0.0000(4)
S2 0.0229(6) 0.0327(6) 0.0286(6) 0.0013(5) 0.0008(4) -0.0049(4)
S3 0.0261(6) 0.0303(6) 0.0242(5) -0.0011(5) -0.0038(4) -0.0004(4)
S4 0.0269(6) 0.0269(5) 0.0231(5) -0.0013(5) -0.0007(4) -0.0010(4)
O1 0.036(2) 0.0321(18) 0.051(2) -0.0015(15) 0.0016(16) 0.0102(15)
C1 0.021(2) 0.028(2) 0.025(2) 0.0042(18) -0.0034(17) 0.0000(17)
C2 0.022(2) 0.030(2) 0.027(2) 0.0050(18) -0.0023(18) 0.0014(18)
C3 0.018(2) 0.029(2) 0.044(3) 0.0021(19) 0.001(2) 0.004(2)
C4 0.025(3) 0.043(3) 0.026(2) 0.009(2) 0.0030(19) 0.011(2)
C5 0.020(2) 0.039(3) 0.024(2) 0.006(2) -0.0028(17) -0.0011(18)
C6 0.027(3) 0.034(2) 0.046(3) -0.007(2) 0.003(2) 0.003(2)
C7 0.031(3) 0.045(3) 0.030(2) 0.005(2) 0.000(2) -0.010(2)
C8 0.028(3) 0.028(2) 0.079(4) -0.006(2) 0.007(3) 0.010(2)
C9 0.041(3) 0.060(3) 0.036(3) 0.014(3) 0.009(2) 0.021(2)
C10 0.036(3) 0.057(3) 0.040(3) 0.007(3) -0.013(2) -0.009(2)
C11 0.017(2) 0.039(3) 0.027(2) 0.001(2) 0.0023(17) 0.001(2)
C12 0.027(3) 0.033(2) 0.025(2) -0.002(2) 0.0040(18) -0.0060(18)
C13 0.029(3) 0.039(3) 0.024(2) 0.001(2) 0.0034(19) -0.0076(19)
C14 0.023(2) 0.023(2) 0.037(2) 0.0006(18) -0.0029(19) -0.0038(18)
C15 0.034(3) 0.032(2) 0.042(3) 0.001(2) -0.006(2) 0.004(2)
C16 0.037(3) 0.031(2) 0.031(2) 0.000(2) -0.003(2) 0.0036(19)
C17 0.029(3) 0.035(2) 0.023(2) -0.008(2) -0.0010(19) -0.0039(19)
C18 0.028(3) 0.030(2) 0.021(2) -0.007(2) -0.0012(18) -0.0052(17)
C19 0.041(3) 0.052(3) 0.026(2) -0.009(3) -0.002(2) -0.006(2)
C20 0.046(3) 0.045(3) 0.033(2) -0.001(2) 0.003(2) -0.014(2)
C21 0.044(3) 0.045(3) 0.025(2) -0.003(2) -0.005(2) 0.002(2)
C22 0.039(3) 0.048(3) 0.027(2) 0.003(2) -0.005(2) -0.010(2)
P1 0.0388(11) 0.0305(9) 0.0321(9) 0.000 -0.0043(7) 0.000
P2 0.0311(10) 0.0423(10) 0.0350(9) 0.000 -0.0006(8) 0.000
F1 0.112(4) 0.055(2) 0.102(3) -0.046(2) 0.036(3) -0.027(2)
F2 0.0310(18) 0.0563(18) 0.068(2) 0.0122(14) 0.0023(14) 0.0122(15)
F3 0.060(2) 0.115(3) 0.0349(16) 0.010(2) -0.0033(15) 0.0145(17)
F4 0.061(2) 0.090(3) 0.092(3) -0.011(2) -0.039(2) 0.017(2)
F5 0.090(3) 0.0526(19) 0.075(2) -0.0221(19) 0.016(2) 0.0109(17)
F6 0.089(3) 0.061(2) 0.0507(18) 0.0087(19) 0.0156(18) -0.0130(15)

loop_
_atom_type_symbol
_atom_type_description
_atom_type_scat_dispersion_real
_atom_type_scat_dispersion_imag
_atom_type_scat_source
C C 0.0033 0.0016 'International Tables Vol C Tables 4.2.6.8 and 6.1.1.4'
H H 0.0000 0.0000 'International Tables Vol C Tables 4.2.6.8 and 6.1.1.4'
O O 0.0106 0.0060 'International Tables Vol C Tables 4.2.6.8 and 6.1.1.4'
P P 0.1023 0.0942 'International Tables Vol C Tables 4.2.6.8 and 6.1.1.4'
F F 0.0171 0.0103 'International Tables Vol C Tables 4.2.6.8 and 6.1.1.4'
S S 0.1246 0.1234 'International Tables Vol C Tables 4.2.6.8 and 6.1.1.4'
Fe Fe 0.3463 0.8444 'International Tables Vol C Tables 4.2.6.8 and 6.1.1.4'
Ni Ni 0.3393 1.1124 'International Tables Vol C Tables 4.2.6.8 and 6.1.1.4'

loop_
_geom_angle_atom_site_label_1
_geom_angle_atom_site_label_2
_geom_angle_atom_site_label_3
_geom_angle_site_symmetry_1
_geom_angle_site_symmetry_3
_geom_angle
S3 Ni1 S2 . . 93.13(4)
S3 Ni1 S4 . . 91.41(4)
S2 Ni1 S4 . . 174.38(5)
S3 Ni1 S1 . . 174.42(5)
S2 Ni1 S1 . . 91.42(4)
S4 Ni1 S1 . . 83.87(4)
S3 Ni1 Fe1 . . 122.53(4)
S2 Ni1 Fe1 . . 121.66(4)
S4 Ni1 Fe1 . . 52.85(3)
S1 Ni1 Fe1 . . 52.04(3)
C11 Fe1 C1 . . 87.63(18)
C11 Fe1 C5 . . 98.85(18)
C1 Fe1 C5 . . 40.08(15)
C11 Fe1 C2 . . 114.69(18)
C1 Fe1 C2 . . 39.73(15)
C5 Fe1 C2 . . 66.92(16)
C11 Fe1 C3 . . 152.97(19)
C1 Fe1 C3 . . 66.26(16)
C5 Fe1 C3 . . 66.07(17)
C2 Fe1 C3 . . 39.61(16)
C11 Fe1 C4 . . 137.02(19)
C1 Fe1 C4 . . 66.05(16)
C5 Fe1 C4 . . 39.42(17)
C2 Fe1 C4 . . 65.71(16)
C3 Fe1 C4 . . 38.43(17)
C11 Fe1 S1 . . 95.64(14)
C1 Fe1 S1 . . 148.36(12)
C5 Fe1 S1 . . 108.58(12)
C2 Fe1 S1 . . 149.63(12)
C3 Fe1 S1 . . 110.20(12)
C4 Fe1 S1 . . 91.47(12)
C11 Fe1 S4 . . 101.72(14)
C1 Fe1 S4 . . 134.25(11)
C5 Fe1 S4 . . 158.40(12)
C2 Fe1 S4 . . 98.20(12)
C3 Fe1 S4 . . 92.43(13)
C4 Fe1 S4 . . 121.08(13)
S1 Fe1 S4 . . 75.92(4)
C11 Fe1 Ni1 . . 71.28(14)
C1 Fe1 Ni1 . . 157.04(11)
C5 Fe1 Ni1 . . 149.87(12)
C2 Fe1 Ni1 . . 143.21(12)
C3 Fe1 Ni1 . . 132.80(12)
C4 Fe1 Ni1 . . 136.25(12)
S1 Fe1 Ni1 . . 46.99(3)
S4 Fe1 Ni1 . . 46.74(3)
C12 S1 Ni1 . . 102.40(15)
C12 S1 Fe1 . . 117.49(15)
Ni1 S1 Fe1 . . 80.97(4)
C13 S2 C14 . . 101.1(2)
C13 S2 Ni1 . . 104.38(15)
C14 S2 Ni1 . . 107.23(14)
C17 S3 C16 . . 102.0(2)
C17 S3 Ni1 . . 104.64(15)
C16 S3 Ni1 . . 107.48(15)
C18 S4 Ni1 . . 103.04(15)
C18 S4 Fe1 . . 120.33(15)
Ni1 S4 Fe1 . . 80.41(4)
C2 C1 C5 . . 108.6(4)
C2 C1 C6 . . 124.7(4)
C5 C1 C6 . . 126.4(4)
C2 C1 Fe1 . . 71.2(2)
C5 C1 Fe1 . . 70.6(2)
C6 C1 Fe1 . . 128.5(3)
C1 C2 C3 . . 107.2(4)
C1 C2 C7 . . 124.5(4)
C3 C2 C7 . . 128.1(4)
C1 C2 Fe1 . . 69.1(2)
C3 C2 Fe1 . . 70.9(2)
C7 C2 Fe1 . . 129.7(3)
C4 C3 C2 . . 108.5(4)
C4 C3 C8 . . 125.2(4)
C2 C3 C8 . . 126.1(4)
C4 C3 Fe1 . . 71.3(2)
C2 C3 Fe1 . . 69.5(2)
C8 C3 Fe1 . . 128.5(3)
C3 C4 C5 . . 108.8(4)
C3 C4 C9 . . 126.0(4)
C5 C4 C9 . . 125.2(4)
C3 C4 Fe1 . . 70.3(2)
C5 C4 Fe1 . . 68.8(2)
C9 C4 Fe1 . . 128.9(3)
C4 C5 C1 . . 107.0(4)
C4 C5 C10 . . 127.9(4)
C1 C5 C10 . . 124.6(4)
C4 C5 Fe1 . . 71.8(2)
C1 C5 Fe1 . . 69.3(2)
C10 C5 Fe1 . . 130.4(3)
C1 C6 H6A . . 109.5
C1 C6 H6B . . 109.5
H6A C6 H6B . . 109.5
C1 C6 H6C . . 109.5
H6A C6 H6C . . 109.5
H6B C6 H6C . . 109.5
C2 C7 H7A . . 109.5
C2 C7 H7B . . 109.5
H7A C7 H7B . . 109.5
C2 C7 H7C . . 109.5
H7A C7 H7C . . 109.5
H7B C7 H7C . . 109.5
C3 C8 H8A . . 109.5
C3 C8 H8B . . 109.5
H8A C8 H8B . . 109.5
C3 C8 H8C . . 109.5
H8A C8 H8C . . 109.5
H8B C8 H8C . . 109.5
C4 C9 H9A . . 109.5
C4 C9 H9B . . 109.5
H9A C9 H9B . . 109.5
C4 C9 H9C . . 109.5
H9A C9 H9C . . 109.5
H9B C9 H9C . . 109.5
C5 C10 H10A . . 109.5
C5 C10 H10B . . 109.5
H10A C10 H10B . . 109.5
C5 C10 H10C . . 109.5
H10A C10 H10C . . 109.5
H10B C10 H10C . . 109.5
O1 C11 Fe1 . . 173.2(4)
C13 C12 C19 . . 124.2(4)
C13 C12 S1 . . 120.9(3)
C19 C12 S1 . . 114.7(3)
C12 C13 C20 . . 126.9(4)
C12 C13 S2 . . 118.0(3)
C20 C13 S2 . . 114.8(3)
C15 C14 S2 . . 111.4(3)
C15 C14 H14A . . 109.3
S2 C14 H14A . . 109.3
C15 C14 H14B . . 109.3
S2 C14 H14B . . 109.3
H14A C14 H14B . . 108.0
C16 C15 C14 . . 114.4(4)
C16 C15 H15A . . 108.7
C14 C15 H15A . . 108.7
C16 C15 H15B . . 108.7
C14 C15 H15B . . 108.7
H15A C15 H15B . . 107.6
C15 C16 S3 . . 110.7(3)
C15 C16 H16A . . 109.5
S3 C16 H16A . . 109.5
C15 C16 H16B . . 109.5
S3 C16 H16B . . 109.5
H16A C16 H16B . . 108.1
C18 C17 C21 . . 126.8(4)
C18 C17 S3 . . 117.8(3)
C21 C17 S3 . . 115.3(3)
C17 C18 C22 . . 122.7(4)
C17 C18 S4 . . 121.1(3)
C22 C18 S4 . . 116.0(3)
C12 C19 H19A . . 109.5
C12 C19 H19B . . 109.5
H19A C19 H19B . . 109.5
C12 C19 H19C . . 109.5
H19A C19 H19C . . 109.5
H19B C19 H19C . . 109.5
C13 C20 H20A . . 109.5
C13 C20 H20B . . 109.5
H20A C20 H20B . . 109.5
C13 C20 H20C . . 109.5
H20A C20 H20C . . 109.5
H20B C20 H20C . . 109.5
C17 C21 H21A . . 109.5
C17 C21 H21B . . 109.5
H21A C21 H21B . . 109.5
C17 C21 H21C . . 109.5
H21A C21 H21C . . 109.5
H21B C21 H21C . . 109.5
C18 C22 H22A . . 109.5
C18 C22 H22B . . 109.5
H22A C22 H22B . . 109.5
C18 C22 H22C . . 109.5
H22A C22 H22C . . 109.5
H22B C22 H22C . . 109.5
F1 P1 F1 4_756 . 92.2(3)
F1 P1 F2 4_756 . 179.1(2)
F1 P1 F2 . . 88.70(19)
F1 P1 F2 4_756 4_756 88.70(19)
F1 P1 F2 . 4_756 179.11(19)
F2 P1 F2 . 4_756 90.4(2)
F1 P1 F3 4_756 . 90.73(19)
F1 P1 F3 . . 89.21(19)
F2 P1 F3 . . 89.51(17)
F2 P1 F3 4_756 . 90.56(17)
F1 P1 F3 4_756 4_756 89.21(19)
F1 P1 F3 . 4_756 90.73(19)
F2 P1 F3 . 4_756 90.56(17)
F2 P1 F3 4_756 4_756 89.51(17)
F3 P1 F3 . 4_756 179.9(3)
F4 P2 F4 4_656 . 178.0(3)
F4 P2 F5 4_656 4_656 89.5(2)
F4 P2 F5 . 4_656 91.9(2)
F4 P2 F5 4_656 . 91.9(2)
F4 P2 F5 . . 89.5(2)
F5 P2 F5 4_656 . 90.2(3)
F4 P2 F6 4_656 4_656 89.2(2)
F4 P2 F6 . 4_656 89.4(2)
F5 P2 F6 4_656 4_656 90.47(18)
F5 P2 F6 . 4_656 178.67(19)
F4 P2 F6 4_656 . 89.4(2)
F4 P2 F6 . . 89.2(2)
F5 P2 F6 4_656 . 178.66(19)
F5 P2 F6 . . 90.47(18)
F6 P2 F6 4_656 . 88.8(3)

loop_
_geom_bond_atom_site_label_1
_geom_bond_atom_site_label_2
_geom_bond_site_symmetry_2
_geom_bond_distance
Ni1 S3 . 2.1507(11)
Ni1 S2 . 2.1530(12)
Ni1 S4 . 2.1563(12)
Ni1 S1 . 2.1616(11)
Ni1 Fe1 . 2.9195(8)
Fe1 C11 . 1.768(5)
Fe1 C1 . 2.080(4)
Fe1 C5 . 2.098(4)
Fe1 C2 . 2.107(4)
Fe1 C3 . 2.126(4)
Fe1 C4 . 2.138(4)
Fe1 S1 . 2.3309(12)
Fe1 S4 . 2.3602(12)
S1 C12 . 1.798(4)
S2 C13 . 1.778(4)
S2 C14 . 1.833(4)
S3 C17 . 1.783(5)
S3 C16 . 1.825(4)
S4 C18 . 1.786(4)
O1 C11 . 1.149(5)
C1 C2 . 1.423(6)
C1 C5 . 1.432(6)
C1 C6 . 1.504(6)
C2 C3 . 1.434(6)
C2 C7 . 1.499(6)
C3 C4 . 1.404(6)
C3 C8 . 1.508(6)
C4 C5 . 1.429(6)
C4 C9 . 1.507(6)
C5 C10 . 1.493(6)
C6 H6A . 0.9800
C6 H6B . 0.9800
C6 H6C . 0.9800
C7 H7A . 0.9800
C7 H7B . 0.9800
C7 H7C . 0.9800
C8 H8A . 0.9800
C8 H8B . 0.9800
C8 H8C . 0.9800
C9 H9A . 0.9800
C9 H9B . 0.9800
C9 H9C . 0.9800
C10 H10A . 0.9800
C10 H10B . 0.9800
C10 H10C . 0.9800
C12 C13 . 1.328(6)
C12 C19 . 1.510(6)
C13 C20 . 1.509(6)
C14 C15 . 1.532(6)
C14 H14A . 0.9900
C14 H14B . 0.9900
C15 C16 . 1.524(6)
C15 H15A . 0.9900
C15 H15B . 0.9900
C16 H16A . 0.9900
C16 H16B . 0.9900
C17 C18 . 1.329(6)
C17 C21 . 1.501(6)
C18 C22 . 1.503(6)
C19 H19A . 0.9800
C19 H19B . 0.9800
C19 H19C . 0.9800
C20 H20A . 0.9800
C20 H20B . 0.9800
C20 H20C . 0.9800
C21 H21A . 0.9800
C21 H21B . 0.9800
C21 H21C . 0.9800
C22 H22A . 0.9800
C22 H22B . 0.9800
C22 H22C . 0.9800
P1 F1 4_756 1.579(3)
P1 F1 . 1.579(3)
P1 F2 . 1.585(3)
P1 F2 4_756 1.585(3)
P1 F3 . 1.592(3)
P1 F3 4_756 1.592(3)
P2 F4 4_656 1.572(3)
P2 F4 . 1.572(3)
P2 F5 4_656 1.580(3)
P2 F5 . 1.580(3)
P2 F6 4_656 1.596(3)
P2 F6 . 1.596(3)

loop_
_geom_torsion_atom_site_label_1
_geom_torsion_atom_site_label_2
_geom_torsion_atom_site_label_3
_geom_torsion_atom_site_label_4
_geom_torsion
C5 C1 C2 C3 0.0(5)
C6 C1 C2 C3 -174.6(4)
Fe1 C1 C2 C3 61.0(3)
C5 C1 C2 C7 174.4(4)
C6 C1 C2 C7 -0.2(7)
Fe1 C1 C2 C7 -124.5(4)
C5 C1 C2 Fe1 -61.0(3)
C6 C1 C2 Fe1 124.4(4)
C1 C2 C3 C4 1.0(5)
C7 C2 C3 C4 -173.2(4)
Fe1 C2 C3 C4 60.9(3)
C1 C2 C3 C8 176.8(4)
C7 C2 C3 C8 2.6(8)
Fe1 C2 C3 C8 -123.3(5)
C1 C2 C3 Fe1 -59.9(3)
C7 C2 C3 Fe1 125.9(5)
C2 C3 C4 C5 -1.6(5)
C8 C3 C4 C5 -177.4(4)
Fe1 C3 C4 C5 58.2(3)
C2 C3 C4 C9 175.9(4)
C8 C3 C4 C9 0.1(7)
Fe1 C3 C4 C9 -124.3(5)
C2 C3 C4 Fe1 -59.7(3)
C8 C3 C4 Fe1 124.4(5)
C3 C4 C5 C1 1.6(5)
C9 C4 C5 C1 -176.0(4)
Fe1 C4 C5 C1 60.7(3)
C3 C4 C5 C10 173.4(4)
C9 C4 C5 C10 -4.2(7)
Fe1 C4 C5 C10 -127.5(5)
C3 C4 C5 Fe1 -59.1(3)
C9 C4 C5 Fe1 123.3(4)
C2 C1 C5 C4 -1.0(5)
C6 C1 C5 C4 173.5(4)
Fe1 C1 C5 C4 -62.3(3)
C2 C1 C5 C10 -173.1(4)
C6 C1 C5 C10 1.4(7)
Fe1 C1 C5 C10 125.5(4)
C2 C1 C5 Fe1 61.4(3)
C6 C1 C5 Fe1 -124.2(4)
Ni1 S1 C12 C13 -10.7(4)
Fe1 S1 C12 C13 -96.8(4)
Ni1 S1 C12 C19 173.1(3)
Fe1 S1 C12 C19 86.9(3)
C19 C12 C13 C20 1.5(8)
S1 C12 C13 C20 -174.4(4)
C19 C12 C13 S2 174.9(3)
S1 C12 C13 S2 -1.0(5)
C14 S2 C13 C12 123.5(4)
Ni1 S2 C13 C12 12.2(4)
C14 S2 C13 C20 -62.3(4)
Ni1 S2 C13 C20 -173.6(3)
C13 S2 C14 C15 -174.9(3)
Ni1 S2 C14 C15 -65.9(3)
S2 C14 C15 C16 72.5(4)
C14 C15 C16 S3 -73.0(4)
C17 S3 C16 C15 177.2(3)
Ni1 S3 C16 C15 67.5(3)
C16 S3 C17 C18 -122.3(4)
Ni1 S3 C17 C18 -10.4(4)
C16 S3 C17 C21 60.1(4)
Ni1 S3 C17 C21 172.0(3)
C21 C17 C18 C22 3.9(7)
S3 C17 C18 C22 -173.4(3)
C21 C17 C18 S4 178.1(4)
S3 C17 C18 S4 0.8(5)
Ni1 S4 C18 C17 9.1(4)
Fe1 S4 C18 C17 95.5(4)
Ni1 S4 C18 C22 -176.3(3)
Fe1 S4 C18 C22 -89.9(3)

_cod_database_fobs_code 2242584
